data_2231109
loop_
_publ_author_name
'Mu, Xiao-Gang'
'Wang, Xuan-Jun'
'Yang, Jing-Jing'

_publ_section_title
;
 4-Methyl-1-[4-(methylsulfanyl)benzylidene]thiosemicarbazide
;
_journal_coeditor_code HB5903
_journal_issue 8
_journal_name_full 'Acta Crystallographica Section E'
_journal_page_first o2069
_journal_paper_doi 10.1107/S1600536811028029
_journal_volume 67
_journal_year 2011
_chemical_formula_iupac 'C10 H13 N3 S2'
_chemical_formula_moiety 'C10 H13 N3 S2'
_chemical_formula_sum 'C10 H13 N3 S2'
_chemical_formula_weight 239.35
_chemical_name_systematic
;
4-Methyl-1-[4-(methylsulfanyl)benzylidene]thiosemicarbazide
;
_space_group_IT_number 15
_symmetry_cell_setting monoclinic
_symmetry_space_group_name_Hall '-C 2yc'
_symmetry_space_group_name_H-M 'C 1 2/c 1'
_atom_sites_solution_hydrogens geom
_atom_sites_solution_primary direct
_atom_sites_solution_secondary difmap
_audit_creation_method SHELXL-97
_cell_angle_alpha 90.00
_cell_angle_beta 96.31(3)
_cell_angle_gamma 90.00
_cell_formula_units_Z 8
_cell_length_a 14.123(3)
_cell_length_b 7.7789(16)
_cell_length_c 21.384(4)
_cell_measurement_reflns_used 2368
_cell_measurement_temperature 293(2)
_cell_measurement_theta_max 27.52
_cell_measurement_theta_min 2.89
_cell_volume 2335.0(8)
_computing_cell_refinement 'SAINT (Bruker, 1997)'
_computing_data_collection 'SMART (Bruker, 1997)'
_computing_data_reduction 'SAINT (Bruker, 1997)'
_computing_molecular_graphics 'SHELXTL (Sheldrick, 2008)'
_computing_publication_material 'SHELXTL (Sheldrick, 2008)'
_computing_structure_refinement 'SHELXL97 (Sheldrick, 2008)'
_computing_structure_solution 'SHELXS97 (Sheldrick, 2008)'
_diffrn_ambient_temperature 293(2)
_diffrn_measured_fraction_theta_full 0.997
_diffrn_measured_fraction_theta_max 0.997
_diffrn_measurement_device_type 'Bruker SMART CCD'
_diffrn_measurement_method 'phi and omega scans'
_diffrn_radiation_monochromator graphite
_diffrn_radiation_source 'fine-focus sealed tube'
_diffrn_radiation_type MoK\a
_diffrn_radiation_wavelength 0.71073
_diffrn_reflns_av_R_equivalents 0.0427
_diffrn_reflns_av_sigmaI/netI 0.0391
_diffrn_reflns_limit_h_max 18
_diffrn_reflns_limit_h_min -18
_diffrn_reflns_limit_k_max 10
_diffrn_reflns_limit_k_min -10
_diffrn_reflns_limit_l_max 27
_diffrn_reflns_limit_l_min -27
_diffrn_reflns_number 10756
_diffrn_reflns_theta_full 27.48
_diffrn_reflns_theta_max 27.48
_diffrn_reflns_theta_min 2.99
_exptl_absorpt_coefficient_mu 0.427
_exptl_absorpt_correction_type none
_exptl_crystal_colour colorless
_exptl_crystal_density_diffrn 1.362
_exptl_crystal_density_method 'not measured'
_exptl_crystal_description bar
_exptl_crystal_F_000 1008
_exptl_crystal_size_max 0.23
_exptl_crystal_size_mid 0.18
_exptl_crystal_size_min 0.17
_refine_diff_density_max 0.707
_refine_diff_density_min -0.340
_refine_ls_extinction_method none
_refine_ls_goodness_of_fit_ref 1.346
_refine_ls_hydrogen_treatment constr
_refine_ls_matrix_type full
_refine_ls_number_parameters 136
_refine_ls_number_reflns 2680
_refine_ls_number_restraints 0
_refine_ls_restrained_S_all 1.346
_refine_ls_R_factor_all 0.0617
_refine_ls_R_factor_gt 0.0571
_refine_ls_shift/su_max 0.001
_refine_ls_shift/su_mean 0.000
_refine_ls_structure_factor_coef Fsqd
_refine_ls_weighting_details 'calc w=1/[\s^2^(Fo^2^)+(0.1000P)^2^] where P=(Fo^2^+2Fc^2^)/3'
_refine_ls_weighting_scheme calc
_refine_ls_wR_factor_gt 0.1679
_refine_ls_wR_factor_ref 0.1699
_reflns_number_gt 2368
_reflns_number_total 2680
_reflns_threshold_expression I>2\s(I)
_cod_data_source_file hb5903.cif
_cod_data_source_block I
_cod_original_cell_volume 2335.1(8)
_cod_original_sg_symbol_H-M 'C 2/c'
_cod_database_code 2231109
_cod_database_fobs_code 2231109

loop_
_symmetry_equiv_pos_as_xyz
'x, y, z'
'-x, y, -z+1/2'
'x+1/2, y+1/2, z'
'-x+1/2, y+1/2, -z+1/2'
'-x, -y, -z'
'x, -y, z-1/2'
'-x+1/2, -y+1/2, -z'
'x+1/2, -y+1/2, z-1/2'

loop_
_atom_site_type_symbol
_atom_site_label
_atom_site_fract_x
_atom_site_fract_y
_atom_site_fract_z
_atom_site_U_iso_or_equiv
_atom_site_adp_type
_atom_site_calc_flag
_atom_site_refinement_flags
_atom_site_occupancy
_atom_site_symmetry_multiplicity
S S2 0.62610(3) 0.59132(7) 0.31409(2) 0.0160(2) Uani d . 1 1
S S1 0.65713(4) -0.10944(9) -0.11046(3) 0.0285(2) Uani d . 1 1
N N3 0.59872(11) 0.4593(3) 0.19951(7) 0.0165(4) Uani d . 1 1
H H3A 0.5447 0.5113 0.1957 0.020 Uiso calc R 1 1
N N2 0.62552(12) 0.3592(2) 0.15110(7) 0.0170(4) Uani d . 1 1
N N1 0.74248(12) 0.3948(3) 0.25443(8) 0.0180(4) Uani d . 1 1
H H1A 0.7538 0.3359 0.2221 0.022 Uiso calc R 1 1
C C9 0.65908(13) 0.4741(3) 0.25306(9) 0.0152(4) Uani d . 1 1
C C2 0.62751(14) 0.0364(3) -0.05305(9) 0.0189(4) Uani d . 1 1
C C5 0.59070(13) 0.2501(3) 0.04735(8) 0.0156(4) Uani d . 1 1
C C7 0.69010(14) 0.0413(3) 0.00246(9) 0.0203(5) Uani d . 1 1
H H7A 0.7441 -0.0280 0.0063 0.024 Uiso calc R 1 1
C C3 0.54653(14) 0.1405(3) -0.05812(9) 0.0191(4) Uani d . 1 1
H H3B 0.5048 0.1399 -0.0949 0.023 Uiso calc R 1 1
C C6 0.67274(13) 0.1475(3) 0.05149(9) 0.0181(4) Uani d . 1 1
H H6A 0.7158 0.1510 0.0876 0.022 Uiso calc R 1 1
C C8 0.56888(13) 0.3578(3) 0.09981(9) 0.0166(4) Uani d . 1 1
H H8A 0.5142 0.4253 0.0961 0.020 Uiso calc R 1 1
C C10 0.81565(14) 0.4023(3) 0.30768(9) 0.0197(5) Uani d . 1 1
H H10A 0.8697 0.3356 0.2986 0.030 Uiso calc R 1 1
H H10B 0.7909 0.3565 0.3443 0.030 Uiso calc R 1 1
H H10C 0.8347 0.5195 0.3153 0.030 Uiso calc R 1 1
C C4 0.52844(13) 0.2450(3) -0.00809(9) 0.0185(4) Uani d . 1 1
H H4A 0.4739 0.3127 -0.0116 0.022 Uiso calc R 1 1
C C1 0.56946(16) -0.0720(3) -0.17628(10) 0.0233(5) Uani d . 1 1
H H1B 0.5809 -0.1476 -0.2101 0.035 Uiso calc R 1 1
H H1C 0.5735 0.0452 -0.1899 0.035 Uiso calc R 1 1
H H1D 0.5071 -0.0934 -0.1641 0.035 Uiso calc R 1 1

loop_
_atom_site_aniso_label
_atom_site_aniso_U_11
_atom_site_aniso_U_22
_atom_site_aniso_U_33
_atom_site_aniso_U_12
_atom_site_aniso_U_13
_atom_site_aniso_U_23
S2 0.0166(3) 0.0151(3) 0.0165(3) -0.00181(16) 0.0024(2) -0.00314(17)
S1 0.0262(4) 0.0342(4) 0.0247(3) 0.0075(2) 0.0007(2) -0.0115(2)
N3 0.0154(8) 0.0176(10) 0.0163(8) 0.0021(6) 0.0008(6) -0.0041(7)
N2 0.0205(8) 0.0147(10) 0.0163(8) -0.0016(7) 0.0041(6) -0.0018(7)
N1 0.0169(8) 0.0198(11) 0.0170(8) 0.0007(6) 0.0009(6) -0.0052(6)
C9 0.0168(9) 0.0116(11) 0.0172(9) -0.0041(7) 0.0026(6) 0.0002(7)
C2 0.0205(10) 0.0183(12) 0.0184(9) -0.0014(8) 0.0046(7) -0.0013(8)
C5 0.0206(9) 0.0118(11) 0.0147(8) -0.0031(7) 0.0035(6) 0.0016(7)
C7 0.0170(9) 0.0220(13) 0.0220(10) 0.0012(8) 0.0031(7) -0.0003(8)
C3 0.0208(10) 0.0200(13) 0.0161(9) -0.0015(8) -0.0003(7) 0.0002(8)
C6 0.0187(10) 0.0185(12) 0.0168(9) -0.0018(8) 0.0008(7) 0.0009(8)
C8 0.0179(9) 0.0145(12) 0.0175(9) -0.0015(7) 0.0021(7) 0.0006(8)
C10 0.0157(10) 0.0222(13) 0.0207(10) -0.0005(7) -0.0008(7) -0.0020(8)
C4 0.0198(10) 0.0165(12) 0.0190(9) 0.0011(7) 0.0009(7) 0.0026(8)
C1 0.0310(11) 0.0201(13) 0.0194(10) -0.0045(8) 0.0049(8) -0.0019(8)

loop_
_atom_type_symbol
_atom_type_description
_atom_type_scat_dispersion_real
_atom_type_scat_dispersion_imag
_atom_type_scat_source
C C 0.0033 0.0016 'International Tables Vol C Tables 4.2.6.8 and 6.1.1.4'
H H 0.0000 0.0000 'International Tables Vol C Tables 4.2.6.8 and 6.1.1.4'
N N 0.0061 0.0033 'International Tables Vol C Tables 4.2.6.8 and 6.1.1.4'
S S 0.1246 0.1234 'International Tables Vol C Tables 4.2.6.8 and 6.1.1.4'

loop_
_geom_angle_atom_site_label_1
_geom_angle_atom_site_label_2
_geom_angle_atom_site_label_3
_geom_angle
C2 S1 C1 104.29(10)
C9 N3 N2 118.85(16)
C9 N3 H3A 120.6
N2 N3 H3A 120.6
C8 N2 N3 116.64(17)
C9 N1 C10 123.52(17)
C9 N1 H1A 118.2
C10 N1 H1A 118.2
N1 C9 N3 116.98(18)
N1 C9 S2 123.37(15)
N3 C9 S2 119.65(15)
C3 C2 C7 119.05(19)
C3 C2 S1 125.22(15)
C7 C2 S1 115.70(16)
C4 C5 C6 118.41(17)
C4 C5 C8 120.17(17)
C6 C5 C8 121.41(17)
C6 C7 C2 120.85(19)
C6 C7 H7A 119.6
C2 C7 H7A 119.6
C4 C3 C2 119.87(18)
C4 C3 H3B 120.1
C2 C3 H3B 120.1
C7 C6 C5 120.56(17)
C7 C6 H6A 119.7
C5 C6 H6A 119.7
N2 C8 C5 119.77(18)
N2 C8 H8A 120.1
C5 C8 H8A 120.1
N1 C10 H10A 109.5
N1 C10 H10B 109.5
H10A C10 H10B 109.5
N1 C10 H10C 109.5
H10A C10 H10C 109.5
H10B C10 H10C 109.5
C3 C4 C5 121.24(18)
C3 C4 H4A 119.4
C5 C4 H4A 119.4
S1 C1 H1B 109.5
S1 C1 H1C 109.5
H1B C1 H1C 109.5
S1 C1 H1D 109.5
H1B C1 H1D 109.5
H1C C1 H1D 109.5

loop_
_geom_bond_atom_site_label_1
_geom_bond_atom_site_label_2
_geom_bond_distance
S2 C9 1.699(2)
S1 C2 1.756(2)
S1 C1 1.793(2)
N3 C9 1.355(2)
N3 N2 1.381(2)
N3 H3A 0.8600
N2 C8 1.285(2)
N1 C9 1.327(3)
N1 C10 1.452(3)
N1 H1A 0.8600
C2 C3 1.396(3)
C2 C7 1.401(3)
C5 C4 1.397(3)
C5 C6 1.402(3)
C5 C8 1.460(3)
C7 C6 1.378(3)
C7 H7A 0.9300
C3 C4 1.389(3)
C3 H3B 0.9300
C6 H6A 0.9300
C8 H8A 0.9300
C10 H10A 0.9600
C10 H10B 0.9600
C10 H10C 0.9600
C4 H4A 0.9300
C1 H1B 0.9600
C1 H1C 0.9600
C1 H1D 0.9600

loop_
_geom_hbond_atom_site_label_D
_geom_hbond_atom_site_label_H
_geom_hbond_atom_site_label_A
_geom_hbond_site_symmetry_A
_geom_hbond_distance_DH
_geom_hbond_distance_HA
_geom_hbond_distance_DA
_geom_hbond_angle_DHA
N3 H3A S2 2_655 0.86 2.48 3.3195(17) 166
N1 H1A S2 4_645 0.86 2.72 3.430(2) 141

loop_
_cod_related_entry_id
_cod_related_entry_database
_cod_related_entry_code
1 ChemSpider 7941624
